data_2214615
loop_
_publ_author_name
'Kui-Wu Wang'
'Wen-Jie Feng'
'Hai-Yan Li'
'Lin-Lin Ma'
'Zhi-Min Jin '

_publ_section_title
;
 Ammonium 4-hydroxybenzenesulfonate
;
_journal_coeditor_code DN2207
_journal_issue 8
_journal_name_full 'Acta Crystallographica Section E'
_journal_page_first o3481
_journal_page_last o3481
_journal_paper_doi 10.1107/S1600536807032382
_journal_volume 63
_journal_year 2007
_chemical_formula_iupac 'N H4 +, C6 H5 O4 S -'
_chemical_formula_moiety 'H4 N +, C6 H5 O4 S -'
_chemical_formula_sum 'C6 H9 N O4 S'
_chemical_formula_weight 191.21
_chemical_name_systematic
;
Ammonium 4-hydroxybenzenesulfonate
;
_space_group_IT_number 14
_symmetry_cell_setting monoclinic
_symmetry_space_group_name_Hall '-P 2ybc'
_symmetry_space_group_name_H-M 'P 1 21/c 1'
_atom_sites_solution_hydrogens geom
_atom_sites_solution_primary direct
_atom_sites_solution_secondary difmap
_audit_creation_method SHELXL-97
_cell_angle_alpha 90.00
_cell_angle_beta 100.163(4)
_cell_angle_gamma 90.00
_cell_formula_units_Z 4
_cell_length_a 10.227(2)
_cell_length_b 7.1414(13)
_cell_length_c 11.461(2)
_cell_measurement_reflns_used 3236
_cell_measurement_temperature 223(2)
_cell_measurement_theta_max 25.3
_cell_measurement_theta_min 3.4
_cell_volume 823.9(3)
_computing_cell_refinement PROCESS-AUTO
_computing_data_collection 'PROCESS-AUTO (Rigaku, 1998)'
_computing_data_reduction 'CrystalStructure (Rigaku, 2004)'
_computing_molecular_graphics 'ORTEPIII (Burnett & Johnson, 1996) and ORTEP-3 for Windows (Farrugia, 1997)'
_computing_publication_material SHELXL97
_computing_structure_refinement 'SHELXL97 (Sheldrick, 1997)'
_computing_structure_solution 'SHELXS97 (Sheldrick, 1997)'
_diffrn_ambient_temperature 223(2)
_diffrn_detector_area_resol_mean 7.31
_diffrn_measured_fraction_theta_full 0.995
_diffrn_measured_fraction_theta_max 0.995
_diffrn_measurement_device_type 'Rigaku Mercury'
_diffrn_measurement_method \w
_diffrn_radiation_monochromator graphite
_diffrn_radiation_source 'fine-focus sealed tube'
_diffrn_radiation_type MoK\a
_diffrn_radiation_wavelength 0.71070
_diffrn_reflns_av_R_equivalents 0.0198
_diffrn_reflns_av_sigmaI/netI 0.0145
_diffrn_reflns_limit_h_max 12
_diffrn_reflns_limit_h_min -12
_diffrn_reflns_limit_k_max 8
_diffrn_reflns_limit_k_min -8
_diffrn_reflns_limit_l_max 13
_diffrn_reflns_limit_l_min -13
_diffrn_reflns_number 7537
_diffrn_reflns_theta_full 25.35
_diffrn_reflns_theta_max 25.35
_diffrn_reflns_theta_min 3.38
_exptl_absorpt_coefficient_mu 0.367
_exptl_absorpt_correction_T_max 0.879
_exptl_absorpt_correction_T_min 0.863
_exptl_absorpt_correction_type multi-scan
_exptl_absorpt_process_details '(ABSCOR; Higashi, 1995)'
_exptl_crystal_colour colourless
_exptl_crystal_density_diffrn 1.541
_exptl_crystal_density_method 'not measured'
_exptl_crystal_description block
_exptl_crystal_F_000 400
_exptl_crystal_size_max 0.40
_exptl_crystal_size_mid 0.38
_exptl_crystal_size_min 0.35
_refine_diff_density_max 0.268
_refine_diff_density_min -0.370
_refine_ls_extinction_method none
_refine_ls_goodness_of_fit_ref 1.109
_refine_ls_hydrogen_treatment mixed
_refine_ls_matrix_type full
_refine_ls_number_parameters 122
_refine_ls_number_reflns 1498
_refine_ls_number_restraints 9
_refine_ls_restrained_S_all 1.110
_refine_ls_R_factor_all 0.0329
_refine_ls_R_factor_gt 0.0314
_refine_ls_shift/su_max 0.000
_refine_ls_shift/su_mean 0.000
_refine_ls_structure_factor_coef Fsqd
_refine_ls_weighting_details 'calc w=1/[\s^2^(Fo^2^)+(0.0457P)^2^+0.4222P] where P=(Fo^2^+2Fc^2^)/3'
_refine_ls_weighting_scheme calc
_refine_ls_wR_factor_gt 0.0835
_refine_ls_wR_factor_ref 0.0852
_reflns_number_gt 1442
_reflns_number_total 1498
_reflns_threshold_expression I>2\s(I)
_cod_data_source_file dn2207.cif
_cod_data_source_block I
_cod_original_sg_symbol_H-M 'P 21/c'
_cod_database_code 2214615
_cod_database_fobs_code 2214615

loop_
_symmetry_equiv_pos_as_xyz
'x, y, z'
'-x, y+1/2, -z+1/2'
'-x, -y, -z'
'x, -y-1/2, z-1/2'

loop_
_atom_site_type_symbol
_atom_site_label
_atom_site_fract_x
_atom_site_fract_y
_atom_site_fract_z
_atom_site_U_iso_or_equiv
_atom_site_adp_type
_atom_site_calc_flag
_atom_site_refinement_flags
_atom_site_occupancy
S S1 0.81650(4) 0.20307(6) 0.62303(3) 0.02096(16) Uani d . 1
O O1 0.25361(12) 0.3946(2) 0.60586(11) 0.0341(3) Uani d . 1
H H1 0.2415 0.4491 0.6660 0.051 Uiso calc R 1
O O2 0.82941(12) 0.1392(2) 0.50524(11) 0.0355(3) Uani d . 1
O O3 0.83397(12) 0.04653(17) 0.70710(11) 0.0305(3) Uani d . 1
O O4 0.90302(12) 0.35765(19) 0.66613(12) 0.0366(3) Uani d . 1
C C1 0.38589(16) 0.3607(2) 0.61239(14) 0.0224(4) Uani d . 1
C C2 0.42366(17) 0.2668(2) 0.51755(15) 0.0255(4) Uani d . 1
H H2 0.3600 0.2316 0.4530 0.031 Uiso calc R 1
C C3 0.55608(16) 0.2257(2) 0.51934(14) 0.0230(4) Uani d . 1
H H3 0.5815 0.1626 0.4560 0.028 Uiso calc R 1
C C4 0.65111(16) 0.2784(2) 0.61549(14) 0.0188(3) Uani d . 1
C C5 0.61402(17) 0.3763(2) 0.70918(14) 0.0224(4) Uani d . 1
H H5 0.6780 0.4140 0.7729 0.027 Uiso calc R 1
C C6 0.48144(17) 0.4175(2) 0.70732(14) 0.0231(4) Uani d . 1
H H6 0.4563 0.4833 0.7698 0.028 Uiso calc R 1
N N1 0.95300(15) 0.7327(2) 0.59472(14) 0.0264(3) Uani d D 1
H H1A 1.0222(13) 0.765(3) 0.5683(17) 0.040 Uiso d D 1
H H1B 0.8939(15) 0.717(3) 0.5336(12) 0.040 Uiso d D 1
H H1C 0.959(2) 0.6279(17) 0.6300(15) 0.040 Uiso d D 1
H H1D 0.9321(19) 0.817(2) 0.6380(14) 0.040 Uiso d D 1

loop_
_atom_site_aniso_label
_atom_site_aniso_U_11
_atom_site_aniso_U_22
_atom_site_aniso_U_33
_atom_site_aniso_U_12
_atom_site_aniso_U_13
_atom_site_aniso_U_23
S1 0.0168(2) 0.0235(3) 0.0229(3) -0.00103(15) 0.00433(16) 0.00343(15)
O1 0.0196(6) 0.0514(9) 0.0306(7) 0.0073(6) 0.0025(5) -0.0118(6)
O2 0.0244(7) 0.0572(9) 0.0272(7) 0.0025(6) 0.0106(5) -0.0036(6)
O3 0.0263(7) 0.0293(7) 0.0381(7) 0.0082(5) 0.0118(5) 0.0131(5)
O4 0.0242(7) 0.0309(7) 0.0511(8) -0.0080(5) -0.0033(6) 0.0033(6)
C1 0.0195(8) 0.0240(8) 0.0238(8) 0.0034(6) 0.0040(6) 0.0015(7)
C2 0.0207(9) 0.0331(9) 0.0215(8) -0.0006(7) 0.0001(7) -0.0055(7)
C3 0.0228(9) 0.0269(9) 0.0197(8) 0.0004(7) 0.0051(7) -0.0036(7)
C4 0.0183(8) 0.0185(8) 0.0199(8) -0.0006(6) 0.0041(6) 0.0033(6)
C5 0.0237(8) 0.0240(8) 0.0179(8) -0.0004(7) -0.0009(6) -0.0015(6)
C6 0.0274(9) 0.0239(8) 0.0183(8) 0.0039(7) 0.0046(6) -0.0017(6)
N1 0.0240(8) 0.0280(8) 0.0278(8) -0.0002(6) 0.0064(6) 0.0008(6)

loop_
_atom_type_symbol
_atom_type_description
_atom_type_scat_dispersion_real
_atom_type_scat_dispersion_imag
_atom_type_scat_source
C C 0.0033 0.0016 'International Tables Vol C Tables 4.2.6.8 and 6.1.1.4'
H H 0.0000 0.0000 'International Tables Vol C Tables 4.2.6.8 and 6.1.1.4'
N N 0.0061 0.0033 'International Tables Vol C Tables 4.2.6.8 and 6.1.1.4'
O O 0.0106 0.0060 'International Tables Vol C Tables 4.2.6.8 and 6.1.1.4'
S S 0.1246 0.1234 'International Tables Vol C Tables 4.2.6.8 and 6.1.1.4'

loop_
_geom_angle_atom_site_label_1
_geom_angle_atom_site_label_2
_geom_angle_atom_site_label_3
_geom_angle
O4 S1 O2 113.99(8)
O4 S1 O3 111.18(8)
O2 S1 O3 110.54(8)
O4 S1 C4 107.93(8)
O2 S1 C4 107.10(7)
O3 S1 C4 105.63(7)
C1 O1 H1 109.5
O1 C1 C6 123.06(15)
O1 C1 C2 116.95(15)
C6 C1 C2 119.99(15)
C3 C2 C1 119.87(15)
C3 C2 H2 120.1
C1 C2 H2 120.1
C2 C3 C4 120.11(15)
C2 C3 H3 119.9
C4 C3 H3 119.9
C3 C4 C5 120.15(15)
C3 C4 S1 119.22(12)
C5 C4 S1 120.42(12)
C6 C5 C4 119.70(15)
C6 C5 H5 120.1
C4 C5 H5 120.1
C5 C6 C1 120.15(15)
C5 C6 H6 119.9
C1 C6 H6 119.9
H1A N1 H1B 105.1(16)
H1A N1 H1C 115(2)
H1B N1 H1C 104.9(16)
H1A N1 H1D 109.4(16)
H1B N1 H1D 111.5(17)
H1C N1 H1D 111.2(16)

loop_
_geom_bond_atom_site_label_1
_geom_bond_atom_site_label_2
_geom_bond_distance
S1 O4 1.4461(13)
S1 O2 1.4528(13)
S1 O3 1.4661(12)
S1 C4 1.7624(16)
O1 C1 1.363(2)
O1 H1 0.8200
C1 C6 1.388(2)
C1 C2 1.389(2)
C2 C3 1.382(2)
C2 H2 0.9300
C3 C4 1.387(2)
C3 H3 0.9300
C4 C5 1.389(2)
C5 C6 1.384(2)
C5 H5 0.9300
C6 H6 0.9300
N1 H1A 0.849(9)
N1 H1B 0.848(9)
N1 H1C 0.848(9)
N1 H1D 0.834(9)

loop_
_geom_hbond_atom_site_label_D
_geom_hbond_atom_site_label_H
_geom_hbond_atom_site_label_A
_geom_hbond_site_symmetry_A
_geom_hbond_distance_DH
_geom_hbond_distance_HA
_geom_hbond_distance_DA
_geom_hbond_angle_DHA
O1 H1 O3 2_656 0.82 1.89 2.6930(17) 164.1
N1 H1A O2 3_766 0.849(9) 1.984(10) 2.829(2) 173(2)
N1 H1B O1 3_666 0.848(9) 2.148(10) 2.977(2) 165.6(17)
N1 H1C O4 . 0.848(9) 2.075(12) 2.873(2) 156.6(18)
N1 H1C O3 2_756 0.848(9) 2.630(17) 3.151(2) 120.9(16)
N1 H1D O3 1_565 0.834(9) 2.143(10) 2.952(2) 163.7(18)
N1 H1D O4 2_756 0.834(9) 2.575(18) 3.009(2) 113.7(15)

loop_
_cod_related_entry_id
_cod_related_entry_database
_cod_related_entry_code
1 ChemSpider 2341039
